data_2300243
loop_
_publ_author_name
'Stone, Kevin H.'
'Lapidus, Saul H.'
'Stephens, Peter W.'

_publ_section_title
;
 Implementation and use of robust refinement in powder diffraction in
 the presence of impurities
;
_journal_coeditor_code DB5058
_journal_issue 3
_journal_name_full 'Journal of Applied Crystallography'
_journal_page_first 385
_journal_page_last 391
_journal_paper_doi 10.1107/S0021889809008450
_journal_volume 42
_journal_year 2009
_chemical_formula_moiety 'C8 H9 N O2'
_chemical_formula_structural 'C8 H9 N O2'
_chemical_formula_sum 'C8 H9 N O2'
_chemical_formula_weight 151.16
_chemical_name_common acetaminophen
_space_group_crystal_system monoclinic
_space_group_IT_number 14
_space_group_name_Hall '-P 2yab'
_space_group_name_H-M_alt 'P 1 21/a 1'
_cell_angle_alpha 90
_cell_angle_beta 117.10(2)
_cell_angle_gamma 90
_cell_formula_units_Z 4
_cell_length_a 12.656(5)
_cell_length_b 9.564(3)
_cell_length_c 7.236(2)
_cell_volume 779.7(5)
_diffrn_radiation_monochromator 'double Si(111)'
_diffrn_radiation_wavelength 0.698291
_cod_data_source_file db5058.cif
_cod_data_source_block Acet_25%_Single_Rietveld
_cod_depositor_comments
;
 Updating space group information.

 2018-07-31

The following automatic conversions were performed:
'_space_group_crystal_system' value 'Monoclinic' changed to 'monoclinic'
according to '/home/saulius/struct/CIF-dictionaries/cif_core.dic'
dictionary named 'cif_core.dic' version 2.4.1 from 2010-06-29.

Automatic conversion script
Id: cif_fix_enum 1527 2010-12-29 10:47:43Z saulius 

The following automatic conversions were performed:

'_space_group_crystal_system' value 'Monoclinic' changed to
'monoclinic' according to
/home/saulius/struct/CIF-dictionaries/cif_core.dic dictionary named
'cif_core.dic' version 2.4.1 from 2010-06-29.

Automatic conversion script
Id: cif_fix_values 1715 2011-07-08 13:25:40Z adriana 
;
_cod_database_code 2300243

loop_
_space_group_symop_id
_space_group_symop_operation_xyz
1 x,y,z
2 -x+1/2,y+1/2,-z
3 -x,-y,-z
4 x+1/2,-y+1/2,z

loop_
_atom_site_type_symbol
_atom_site_label
_atom_site_fract_x
_atom_site_fract_y
_atom_site_fract_z
_atom_site_occupancy
C C1a 0.31226 0.450614 -0.4341546 1
C C2a 0.40345 0.475653 -0.6859064 1
C C3a 0.59115 0.336737 -0.6221356 1
C C4a 0.68766 0.172783 -0.3066131 1
C C5a 0.59648 0.147745 -0.05486126 1
C C6a 0.40877 0.28666 -0.118632 1
C C7a 0.94072 0.493379 -0.2642161 1
C C8a 0.91139 0.287186 -0.268699 1
N N1a 0.22659 0.429271 -0.2068669 1
O O1a 0.78667 0.102077 0.1616942 1
O O2a 0.08257 0.360632 -0.2456285 1
H H1a 0.82874 0.185534 0.2465864 1
H H2a 0.36594 0.539361 -0.8085105 1
H H3a 0.62658 0.346466 -0.71996 1
H H5a 0.63398 0.084037 0.06774286 1
H H6a 0.37334 0.276931 -0.02080764 1
H H8a 0.84652 0.269308 -0.2290622 1
H H8b 0.89449 0.248465 -0.4078103 1
H H8c 0.98733 0.238338 -0.177407 1
H H9a 0.25496 0.330971 -0.2005702 1
